data_4080222
loop_
_publ_author_name
'Roitershtein, Dmitrii M.'
'Vinogradov, Alexander A.'
'Vinogradov, Alexei A.'
'Lyssenko, Konstantin A.'
'Nelyubina, Yulia V.'
'Anan&#x2019;ev, Ivan V.'
'Nifant&#x2019;ev, Ilya E.'
'Yakovlev, Vladimir A.'
'Kostitsyna, Natalya N.'

_publ_section_title
;
 Di- and Triphenylacetates of Lanthanum and Neodymium. Synthesis,
 Structural Diversity, and Application in Diene Polymerization
;
_journal_issue 5
_journal_name_full Organometallics
_journal_page_first 1272
_journal_paper_doi 10.1021/om301020r
_journal_volume 32
_journal_year 2013
_chemical_formula_moiety 'C72 H69 Nd O9'
_chemical_formula_sum 'C72 H69 Nd O9'
_chemical_formula_weight 1222.51
_chemical_name_systematic
; 
 ? 
;
_space_group_IT_number 158
_symmetry_cell_setting trigonal
_symmetry_space_group_name_Hall 'P 3 -2"c'
_symmetry_space_group_name_H-M 'P 3 c 1'
_atom_sites_solution_hydrogens geom
_atom_sites_solution_primary direct
_atom_sites_solution_secondary difmap
_audit_creation_method SHELXL-97
_cell_angle_alpha 90.00
_cell_angle_beta 90.00
_cell_angle_gamma 120.00
_cell_formula_units_Z 6
_cell_length_a 20.3827(6)
_cell_length_b 20.3827(6)
_cell_length_c 24.4901(10)
_cell_measurement_reflns_used 921
_cell_measurement_temperature 100(2)
_cell_measurement_theta_max 28
_cell_measurement_theta_min 3
_cell_volume 8811.4(5)
_computing_cell_refinement 'Bruker SAINT'
_computing_data_collection 'Bruker APEX II'
_computing_data_reduction 'Bruker SAINT'
_computing_molecular_graphics 'Bruker SHELXTL'
_computing_publication_material 'Bruker SHELXTL'
_computing_structure_refinement 'SHELXL-97 (Sheldrick, 1997)'
_computing_structure_solution 'SHELXS-97 (Sheldrick, 1997)'
_diffrn_ambient_temperature 100(2)
_diffrn_measured_fraction_theta_full 0.999
_diffrn_measured_fraction_theta_max 0.999
_diffrn_measurement_device_type 'Bruker APEX II CCD area detector''
_diffrn_measurement_method 'omega scans'
_diffrn_radiation_monochromator graphite
_diffrn_radiation_source 'fine-focus sealed tube'
_diffrn_radiation_type MoK\a
_diffrn_radiation_wavelength 0.71073
_diffrn_reflns_av_R_equivalents 0.0848
_diffrn_reflns_av_sigmaI/netI 0.0716
_diffrn_reflns_limit_h_max 26
_diffrn_reflns_limit_h_min -26
_diffrn_reflns_limit_k_max 26
_diffrn_reflns_limit_k_min -26
_diffrn_reflns_limit_l_max 32
_diffrn_reflns_limit_l_min -32
_diffrn_reflns_number 94652
_diffrn_reflns_theta_full 28.00
_diffrn_reflns_theta_max 28.00
_diffrn_reflns_theta_min 1.15
_exptl_absorpt_coefficient_mu 0.944
_exptl_absorpt_correction_T_max 0.834
_exptl_absorpt_correction_T_min 0.805
_exptl_absorpt_correction_type multi-scan
_exptl_absorpt_process_details SADABS
_exptl_crystal_colour colorless
_exptl_crystal_density_diffrn 1.382
_exptl_crystal_density_method 'not measured'
_exptl_crystal_description prism
_exptl_crystal_F_000 3798
_exptl_crystal_size_max 0.24
_exptl_crystal_size_mid 0.21
_exptl_crystal_size_min 0.20
_refine_diff_density_max 1.755
_refine_diff_density_min -1.030
_refine_ls_abs_structure_details 'Flack H D (1983), Acta Cryst. A39, 876-881'
_refine_ls_abs_structure_Flack 0.340(9)
_refine_ls_extinction_method none
_refine_ls_goodness_of_fit_ref 0.948
_refine_ls_hydrogen_treatment constr
_refine_ls_matrix_type full
_refine_ls_number_parameters 744
_refine_ls_number_reflns 14191
_refine_ls_number_restraints 1
_refine_ls_restrained_S_all 0.948
_refine_ls_R_factor_all 0.0761
_refine_ls_R_factor_gt 0.0359
_refine_ls_shift/su_max 0.035
_refine_ls_shift/su_mean 0.002
_refine_ls_structure_factor_coef Fsqd
_refine_ls_weighting_details 'calc w=1/[\s^2^(Fo^2^)+(0.0217P)^2^+0.0000P] where P=(Fo^2^+2Fc^2^)/3'
_refine_ls_weighting_scheme calc
_refine_ls_wR_factor_gt 0.0682
_refine_ls_wR_factor_ref 0.0769
_reflns_number_gt 8639
_reflns_number_total 14191
_reflns_threshold_expression I>2\s(I)
_cod_data_source_file om301020r_si_001.cif
_cod_data_source_block comp_6
_cod_depositor_comments
;
The following automatic conversions were performed:

'_symmetry_cell_setting' value 'Trigonal' changed to 'trigonal'
according to /home/saulius/struct/CIF-dictionaries/cif_core.dic
dictionary named 'cif_core.dic' version 2.4.2 from 2011-04-26.

Automatic conversion script
Id: cif_fix_values 1891 2012-01-12 08:04:46Z andrius 
;
_cod_database_code 4080222

loop_
_symmetry_equiv_pos_as_xyz
'x, y, z'
'-y, x-y, z'
'-x+y, -x, z'
'-y, -x, z+1/2'
'-x+y, y, z+1/2'
'x, x-y, z+1/2'

loop_
_atom_site_label
_atom_site_type_symbol
_atom_site_fract_x
_atom_site_fract_y
_atom_site_fract_z
_atom_site_U_iso_or_equiv
_atom_site_adp_type
_atom_site_occupancy
_atom_site_symmetry_multiplicity
_atom_site_calc_flag
_atom_site_refinement_flags
_atom_site_disorder_assembly
_atom_site_disorder_group
Nd1 Nd -0.3333 -0.6667 -0.32229(3) 0.01343(10) Uani 1 3 d S . .
O1 O -0.26749(16) -0.69596(16) -0.24914(11) 0.0177(7) Uani 1 1 d . . .
O2 O -0.19604(16) -0.61260(16) -0.31119(11) 0.0176(7) Uani 1 1 d . . .
O1S O -0.29622(18) -0.73578(18) -0.39211(12) 0.0226(8) Uani 1 1 d . B .
C1 C -0.2047(3) -0.6435(3) -0.26532(18) 0.0168(10) Uani 1 1 d . . .
C1S C -0.2931(4) -0.8016(3) -0.3749(2) 0.0462(16) Uani 1 1 d . B .
H1SE H -0.3445 -0.8434 -0.3658 0.055 Uiso 1 1 calc R . .
H1SF H -0.2605 -0.7898 -0.3423 0.055 Uiso 1 1 calc R . .
C2 C -0.1337(3) -0.6199(3) -0.22901(19) 0.0147(10) Uani 1 1 d . . .
C2S C -0.2616(4) -0.8227(4) -0.4208(3) 0.060(2) Uani 1 1 d . . .
H2SE H -0.2997 -0.8481 -0.4500 0.072 Uiso 1 1 calc R A 1
H2SF H -0.2427 -0.8567 -0.4089 0.072 Uiso 1 1 calc R A 1
C3S' C -0.1982(10) -0.7483(14) -0.4397(12) 0.060(9) Uani 0.50 1 d P B 1
H3SE H -0.1844 -0.7502 -0.4782 0.072 Uiso 0.50 1 calc PR B 1
H3SF H -0.1528 -0.7301 -0.4163 0.072 Uiso 0.50 1 calc PR B 1
C3S C -0.2242(9) -0.7555(14) -0.4559(9) 0.037(4) Uani 0.50 1 d P B 2
H3SG H -0.1691 -0.7366 -0.4575 0.044 Uiso 0.50 1 calc PR B 2
H3SH H -0.2449 -0.7683 -0.4935 0.044 Uiso 0.50 1 calc PR B 2
C4S C -0.2385(3) -0.6975(3) -0.4325(2) 0.0435(16) Uani 1 1 d . . .
H4SE H -0.2013 -0.6457 -0.4201 0.052 Uiso 1 1 calc R B 1
H4SF H -0.2609 -0.6939 -0.4674 0.052 Uiso 1 1 calc R B 1
C11 C -0.1163(2) -0.6827(2) -0.24565(16) 0.0163(9) Uani 1 1 d . . .
C12 C -0.0739(2) -0.6757(3) -0.29134(18) 0.0230(11) Uani 1 1 d . . .
H12A H -0.0506 -0.6294 -0.3112 0.028 Uiso 1 1 calc R . .
C13 C -0.0646(3) -0.7355(3) -0.30877(19) 0.0299(12) Uani 1 1 d . . .
H13A H -0.0338 -0.7295 -0.3396 0.036 Uiso 1 1 calc R . .
C14 C -0.1004(3) -0.8033(3) -0.2812(2) 0.0337(13) Uani 1 1 d . . .
H14A H -0.0933 -0.8439 -0.2926 0.040 Uiso 1 1 calc R . .
C15 C -0.1461(3) -0.8126(3) -0.2375(2) 0.0371(15) Uani 1 1 d . . .
H15A H -0.1721 -0.8601 -0.2194 0.045 Uiso 1 1 calc R . .
C16 C -0.1544(3) -0.7526(3) -0.21970(18) 0.0262(11) Uani 1 1 d . . .
H16A H -0.1864 -0.7593 -0.1895 0.031 Uiso 1 1 calc R . .
C21 C -0.1506(2) -0.6203(2) -0.16775(17) 0.0176(10) Uani 1 1 d . . .
C22 C -0.2056(2) -0.6065(3) -0.14783(15) 0.0202(9) Uani 1 1 d . . .
H22A H -0.2383 -0.6008 -0.1727 0.024 Uiso 1 1 calc R . .
C23 C -0.2145(2) -0.6005(3) -0.09185(16) 0.0232(10) Uani 1 1 d . . .
H23A H -0.2521 -0.5899 -0.0788 0.028 Uiso 1 1 calc R . .
C24 C -0.1676(3) -0.6105(3) -0.05524(18) 0.0287(12) Uani 1 1 d . . .
H24A H -0.1745 -0.6088 -0.0170 0.034 Uiso 1 1 calc R . .
C25 C -0.1122(3) -0.6226(3) -0.07443(18) 0.0291(12) Uani 1 1 d . . .
H25A H -0.0794 -0.6275 -0.0494 0.035 Uiso 1 1 calc R . .
C26 C -0.1027(3) -0.6278(3) -0.12971(17) 0.0248(11) Uani 1 1 d . . .
H26A H -0.0636 -0.6366 -0.1423 0.030 Uiso 1 1 calc R . .
C31 C -0.0713(3) -0.5393(3) -0.24175(16) 0.0172(10) Uani 1 1 d . . .
C32 C -0.0869(3) -0.4814(3) -0.25195(18) 0.0220(11) Uani 1 1 d . . .
H32A H -0.1381 -0.4928 -0.2530 0.026 Uiso 1 1 calc R . .
C33 C -0.0301(3) -0.4082(3) -0.26057(19) 0.0321(13) Uani 1 1 d . . .
H33A H -0.0426 -0.3699 -0.2677 0.039 Uiso 1 1 calc R . .
C34 C 0.0453(3) -0.3896(3) -0.25903(19) 0.0302(12) Uani 1 1 d . . .
H34A H 0.0844 -0.3390 -0.2655 0.036 Uiso 1 1 calc R . .
C35 C 0.0623(3) -0.4443(3) -0.24821(19) 0.0296(12) Uani 1 1 d . . .
H35A H 0.1139 -0.4317 -0.2472 0.036 Uiso 1 1 calc R . .
C36 C 0.0058(3) -0.5191(3) -0.23846(17) 0.0235(11) Uani 1 1 d . . .
H36A H 0.0192 -0.5563 -0.2296 0.028 Uiso 1 1 calc R . .
C1A C -0.0533(3) -0.9181(3) -0.1080(2) 0.0226(13) Uani 1 1 d . . .
O1SA O 0.0527(2) -0.89066(18) -0.23672(12) 0.0305(8) Uani 1 1 d . . .
C1SA C 0.0661(3) -0.8188(3) -0.2150(2) 0.0335(13) Uani 1 1 d . . .
H1SC H 0.0756 -0.8161 -0.1752 0.040 Uiso 1 1 calc R . .
H1SD H 0.0217 -0.8124 -0.2216 0.040 Uiso 1 1 calc R . .
Nd2 Nd 0.0000 -1.0000 -0.167515(11) 0.01941(15) Uani 1 3 d S . .
O1A O -0.08206(18) -0.94392(18) -0.15510(11) 0.0282(8) Uani 1 1 d . . .
O2A O 0.00946(18) -0.91285(17) -0.09554(12) 0.0220(7) Uani 1 1 d . . .
C2A C -0.0877(3) -0.8824(3) -0.0700(2) 0.0243(13) Uani 1 1 d . C .
C2SA C 0.1366(4) -0.7567(4) -0.2452(3) 0.047(2) Uani 1 1 d . . .
H2SC H 0.1223 -0.7398 -0.2788 0.057 Uiso 1 1 calc R . .
H2SD H 0.1671 -0.7124 -0.2214 0.057 Uiso 1 1 calc R . .
C3SA C 0.1774(3) -0.7981(3) -0.2581(2) 0.0355(15) Uani 1 1 d . . .
H3SC H 0.2064 -0.7995 -0.2262 0.043 Uiso 1 1 calc R . .
H3SD H 0.2125 -0.7744 -0.2893 0.043 Uiso 1 1 calc R . .
C4SA C 0.1142(3) -0.8766(3) -0.2727(2) 0.0346(13) Uani 1 1 d . . .
H4SC H 0.0990 -0.8787 -0.3113 0.041 Uiso 1 1 calc R . .
H4SD H 0.1303 -0.9145 -0.2669 0.041 Uiso 1 1 calc R . .
C11A C -0.0265(3) -0.7974(3) -0.0740(2) 0.0284(12) Uani 1 1 d . . .
C12A C 0.0298(3) -0.7640(3) -0.0352(2) 0.0435(15) Uani 1 1 d . . .
H12C H 0.0283 -0.7910 -0.0032 0.052 Uiso 1 1 calc R . .
C13A C 0.0903(4) -0.6882(4) -0.0437(3) 0.062(2) Uani 1 1 d . . .
H13C H 0.1296 -0.6647 -0.0174 0.075 Uiso 1 1 calc R . .
C14A C 0.0915(4) -0.6500(4) -0.0896(3) 0.060(2) Uani 1 1 d . . .
H14C H 0.1307 -0.5991 -0.0950 0.072 Uiso 1 1 calc R . .
C15A C 0.0363(4) -0.6849(4) -0.1276(3) 0.058(2) Uani 1 1 d . . .
H15C H 0.0383 -0.6582 -0.1599 0.069 Uiso 1 1 calc R . .
C16A C -0.0213(3) -0.7565(4) -0.1210(2) 0.0453(16) Uani 1 1 d . . .
H16C H -0.0588 -0.7792 -0.1487 0.054 Uiso 1 1 calc R . .
C21A C -0.1674(3) -0.9014(3) -0.08962(18) 0.0293(12) Uani 1 1 d . . .
C22A C -0.2224(6) -0.9863(6) -0.1027(4) 0.016(2) Uiso 0.50 1 d P C 1
H22C H -0.2056 -1.0221 -0.0998 0.019 Uiso 0.50 1 calc PR C 1
C23A C -0.2948(7) -1.0090(8) -0.1182(5) 0.035(3) Uiso 0.50 1 d P C 1
H23C H -0.3287 -1.0607 -0.1264 0.041 Uiso 0.50 1 calc PR C 1
C24A C -0.3196(6) -0.9559(6) -0.1220(4) 0.025(3) Uiso 0.50 1 d P C 1
H24C H -0.3699 -0.9720 -0.1336 0.031 Uiso 0.50 1 calc PR C 1
C25A C -0.2719(7) -0.8810(7) -0.1092(4) 0.022(2) Uiso 0.50 1 d P C 1
H25C H -0.2883 -0.8449 -0.1109 0.026 Uiso 0.50 1 calc PR C 1
C26A C -0.1965(6) -0.8598(7) -0.0932(4) 0.021(3) Uiso 0.50 1 d P C 1
H26C H -0.1644 -0.8080 -0.0841 0.026 Uiso 0.50 1 calc PR C 1
C22' C -0.2183(8) -0.9613(8) -0.1046(5) 0.032(3) Uiso 0.50 1 d P C 2
H22D H -0.2072 -1.0013 -0.1063 0.038 Uiso 0.50 1 calc PR C 2
C23' C -0.2934(7) -0.9806(7) -0.1203(4) 0.029(3) Uiso 0.50 1 d P C 2
H23D H -0.3300 -1.0300 -0.1322 0.035 Uiso 0.50 1 calc PR C 2
C24' C -0.3082(8) -0.9232(8) -0.1169(4) 0.030(3) Uiso 0.50 1 d P C 2
H24D H -0.3564 -0.9314 -0.1281 0.036 Uiso 0.50 1 calc PR C 2
C25' C -0.2560(7) -0.8542(7) -0.0980(5) 0.032(3) Uiso 0.50 1 d P C 2
H25D H -0.2692 -0.8158 -0.0947 0.039 Uiso 0.50 1 calc PR C 2
C26' C -0.1837(7) -0.8379(7) -0.0833(4) 0.023(3) Uiso 0.50 1 d P C 2
H26D H -0.1468 -0.7895 -0.0700 0.028 Uiso 0.50 1 calc PR C 2
C31A C -0.0966(3) -0.9130(3) -0.01141(16) 0.0228(10) Uani 1 1 d . . .
C32A C -0.0938(3) -0.9763(3) 0.0029(2) 0.0334(13) Uani 1 1 d . C .
H32C H -0.0823 -1.0025 -0.0241 0.040 Uiso 1 1 calc R . .
C33A C -0.1073(3) -1.0030(3) 0.0563(2) 0.0369(13) Uani 1 1 d . . .
H33C H -0.1042 -1.0465 0.0656 0.044 Uiso 1 1 calc R C .
C34A C -0.1253(3) -0.9667(3) 0.09570(19) 0.0333(13) Uani 1 1 d . C .
H34C H -0.1355 -0.9854 0.1321 0.040 Uiso 1 1 calc R . .
C35A C -0.1282(3) -0.9037(3) 0.08205(19) 0.0327(14) Uani 1 1 d . . .
H35C H -0.1399 -0.8778 0.1093 0.039 Uiso 1 1 calc R C .
C36A C -0.1146(3) -0.8766(3) 0.02938(16) 0.0314(11) Uani 1 1 d . C .
H36C H -0.1175 -0.8327 0.0206 0.038 Uiso 1 1 calc R . .
C1C C 0.4664(3) -0.2363(3) 0.07081(18) 0.0171(10) Uani 1 1 d . . .
C1SC C 0.1473(3) -0.4482(3) -0.03388(19) 0.0275(12) Uani 1 1 d . . .
H1SA H 0.1345 -0.4320 0.0007 0.033 Uiso 1 1 calc R . .
H1SB H 0.1440 -0.4978 -0.0281 0.033 Uiso 1 1 calc R . .
C2C C 0.5367(3) -0.1903(3) 0.10784(19) 0.0180(11) Uani 1 1 d . . .
C2SC C 0.0938(3) -0.4531(3) -0.0801(2) 0.0324(14) Uani 1 1 d . . .
H2SA H 0.0904 -0.4883 -0.1092 0.039 Uiso 1 1 calc R . .
H2SB H 0.0424 -0.4691 -0.0662 0.039 Uiso 1 1 calc R . .
Nd3 Nd 0.3333 -0.3333 0.014464(16) 0.01377(13) Uani 1 3 d S . .
O1C O 0.47263(15) -0.26243(18) 0.02662(10) 0.0184(6) Uani 1 1 d . . .
O2C O 0.40537(17) -0.23937(16) 0.08615(11) 0.0192(7) Uani 1 1 d . . .
O1SC O 0.22378(18) -0.3910(2) -0.05280(13) 0.0250(8) Uani 1 1 d . . .
C3SC C 0.1332(3) -0.3715(3) -0.1003(2) 0.0335(14) Uani 1 1 d . . .
H3SA H 0.1186 -0.3687 -0.1384 0.040 Uiso 1 1 calc R . .
H3SB H 0.1209 -0.3396 -0.0769 0.040 Uiso 1 1 calc R . .
C4SC C 0.2163(3) -0.3473(3) -0.09643(17) 0.0267(12) Uani 1 1 d . . .
H4SA H 0.2342 -0.3572 -0.1313 0.032 Uiso 1 1 calc R . .
H4SB H 0.2466 -0.2924 -0.0883 0.032 Uiso 1 1 calc R . .
C11C C 0.5189(3) -0.2029(2) 0.16840(17) 0.0183(10) Uani 1 1 d . . .
C12C C 0.5691(3) -0.1501(3) 0.20598(18) 0.0246(11) Uani 1 1 d . . .
H12B H 0.6102 -0.1039 0.1930 0.030 Uiso 1 1 calc R . .
C13C C 0.5605(3) -0.1632(3) 0.2613(2) 0.0324(13) Uani 1 1 d . . .
H13B H 0.5952 -0.1261 0.2860 0.039 Uiso 1 1 calc R . .
C14C C 0.5009(3) -0.2309(3) 0.28112(19) 0.0336(13) Uani 1 1 d . . .
H14B H 0.4945 -0.2403 0.3193 0.040 Uiso 1 1 calc R . .
C15C C 0.4514(3) -0.2840(3) 0.24475(17) 0.0268(12) Uani 1 1 d . . .
H15B H 0.4109 -0.3305 0.2580 0.032 Uiso 1 1 calc R . .
C16C C 0.4597(2) -0.2706(3) 0.18919(15) 0.0215(9) Uani 1 1 d . . .
H16B H 0.4248 -0.3079 0.1648 0.026 Uiso 1 1 calc R . .
C21C C 0.5951(3) -0.2158(3) 0.0993(2) 0.0234(13) Uani 1 1 d . . .
C22C C 0.5715(3) -0.2922(3) 0.09512(19) 0.0263(12) Uani 1 1 d . . .
H22B H 0.5189 -0.3278 0.0917 0.032 Uiso 1 1 calc R . .
C23C C 0.6231(3) -0.3177(3) 0.09581(19) 0.0324(13) Uani 1 1 d . . .
H23B H 0.6057 -0.3704 0.0932 0.039 Uiso 1 1 calc R . .
C24C C 0.6998(3) -0.2666(3) 0.1003(2) 0.0396(14) Uani 1 1 d . . .
H24B H 0.7350 -0.2842 0.1004 0.048 Uiso 1 1 calc R . .
C25C C 0.7253(3) -0.1898(3) 0.1048(2) 0.0372(14) Uani 1 1 d . . .
H25B H 0.7779 -0.1547 0.1083 0.045 Uiso 1 1 calc R . .
C26C C 0.6735(2) -0.1639(3) 0.10414(16) 0.0290(10) Uani 1 1 d . . .
H26B H 0.6911 -0.1112 0.1070 0.035 Uiso 1 1 calc R . .
C31C C 0.5613(3) -0.1092(3) 0.08872(18) 0.0229(11) Uani 1 1 d . . .
C32C C 0.5285(3) -0.0706(3) 0.1121(2) 0.0278(12) Uani 1 1 d . . .
H32B H 0.4968 -0.0918 0.1431 0.033 Uiso 1 1 calc R . .
C33C C 0.5403(3) -0.0016(3) 0.0917(2) 0.0419(16) Uani 1 1 d . . .
H33B H 0.5176 0.0241 0.1086 0.050 Uiso 1 1 calc R . .
C34C C 0.5857(3) 0.0281(3) 0.0465(2) 0.0468(17) Uani 1 1 d . . .
H34B H 0.5941 0.0747 0.0315 0.056 Uiso 1 1 calc R . .
C35C C 0.6192(3) -0.0091(3) 0.0227(2) 0.0453(16) Uani 1 1 d . . .
H35B H 0.6512 0.0127 -0.0081 0.054 Uiso 1 1 calc R . .
C36C C 0.6069(3) -0.0777(3) 0.04305(18) 0.0327(13) Uani 1 1 d . . .
H36B H 0.6297 -0.1032 0.0258 0.039 Uiso 1 1 calc R . .

loop_
_atom_site_aniso_label
_atom_site_aniso_U_11
_atom_site_aniso_U_22
_atom_site_aniso_U_33
_atom_site_aniso_U_23
_atom_site_aniso_U_13
_atom_site_aniso_U_12
Nd1 0.01292(11) 0.01292(11) 0.0145(2) 0.000 0.000 0.00646(6)
O1 0.0129(17) 0.0166(17) 0.0216(15) 0.0045(12) 0.0017(12) 0.0060(15)
O2 0.0143(16) 0.0195(18) 0.0175(14) 0.0028(12) 0.0010(11) 0.0073(14)
O1S 0.031(2) 0.024(2) 0.0173(16) -0.0020(14) 0.0059(14) 0.0172(19)
C1 0.017(3) 0.015(3) 0.022(2) -0.0046(19) 0.000(2) 0.011(2)
C1S 0.067(5) 0.038(4) 0.050(4) 0.006(3) 0.024(3) 0.039(4)
C2 0.016(3) 0.012(2) 0.018(2) 0.0042(19) 0.002(2) 0.008(2)
C2S 0.093(7) 0.058(5) 0.061(5) 0.008(4) 0.027(5) 0.060(5)
C3S' 0.016(11) 0.020(9) 0.15(3) 0.000(12) 0.028(11) 0.014(9)
C3S 0.017(11) 0.043(11) 0.058(9) 0.009(8) 0.022(8) 0.020(10)
C4S 0.044(4) 0.030(3) 0.041(3) -0.003(3) 0.026(3) 0.008(3)
C11 0.015(2) 0.016(2) 0.018(2) 0.0004(18) -0.0058(18) 0.009(2)
C12 0.017(3) 0.020(3) 0.025(2) -0.001(2) 0.000(2) 0.005(2)
C13 0.023(3) 0.034(3) 0.031(3) -0.011(2) 0.001(2) 0.012(3)
C14 0.053(4) 0.036(3) 0.029(3) -0.008(2) -0.006(3) 0.035(3)
C15 0.067(5) 0.030(3) 0.024(3) 0.001(2) -0.007(3) 0.032(3)
C16 0.036(3) 0.030(3) 0.019(2) -0.002(2) 0.000(2) 0.021(3)
C21 0.018(3) 0.013(2) 0.023(2) 0.0023(19) 0.0048(19) 0.008(2)
C22 0.017(2) 0.017(3) 0.024(2) -0.005(2) -0.0008(16) 0.006(2)
C23 0.022(2) 0.024(3) 0.024(2) -0.002(2) 0.0023(17) 0.012(2)
C24 0.035(3) 0.029(3) 0.016(2) -0.008(2) 0.003(2) 0.012(3)
C25 0.028(3) 0.041(3) 0.023(3) -0.001(2) -0.007(2) 0.020(3)
C26 0.024(3) 0.034(3) 0.021(2) 0.000(2) 0.000(2) 0.018(2)
C31 0.026(3) 0.014(3) 0.0101(19) 0.001(2) 0.0046(16) 0.008(2)
C32 0.024(3) 0.018(3) 0.023(3) -0.001(2) 0.002(2) 0.011(2)
C33 0.048(4) 0.022(3) 0.029(3) 0.004(2) 0.000(2) 0.020(3)
C34 0.028(3) 0.019(3) 0.027(3) 0.000(2) 0.003(2) -0.001(2)
C35 0.018(3) 0.029(3) 0.032(3) -0.009(2) 0.001(2) 0.004(2)
C36 0.017(3) 0.028(3) 0.026(2) -0.0043(19) -0.0017(19) 0.011(2)
C1A 0.020(3) 0.032(3) 0.016(2) 0.002(2) 0.0000(19) 0.013(3)
O1SA 0.034(2) 0.0296(19) 0.0279(17) 0.0073(14) 0.0104(19) 0.0159(19)
C1SA 0.042(3) 0.025(3) 0.036(3) 0.009(2) 0.007(2) 0.019(3)
Nd2 0.02105(19) 0.02105(19) 0.0162(3) 0.000 0.000 0.01052(10)
O1A 0.033(2) 0.036(2) 0.0191(16) 0.0023(14) -0.0012(14) 0.0199(19)
O2A 0.0209(19) 0.0263(19) 0.0204(17) -0.0034(14) -0.0066(14) 0.0131(16)
C2A 0.029(3) 0.024(3) 0.028(3) 0.002(2) 0.001(2) 0.019(3)
C2SA 0.055(5) 0.037(4) 0.045(4) 0.009(3) 0.022(3) 0.020(3)
C3SA 0.027(3) 0.040(4) 0.037(3) 0.016(3) 0.010(3) 0.015(3)
C4SA 0.035(3) 0.043(4) 0.033(3) 0.006(2) 0.016(2) 0.024(3)
C11A 0.039(3) 0.028(3) 0.024(3) 0.005(2) 0.008(2) 0.022(3)
C12A 0.054(4) 0.034(3) 0.029(3) -0.002(2) 0.003(3) 0.012(3)
C13A 0.077(6) 0.036(4) 0.042(4) -0.007(3) 0.016(4) 0.004(4)
C14A 0.073(6) 0.027(4) 0.074(6) 0.008(3) 0.033(4) 0.019(4)
C15A 0.051(5) 0.049(4) 0.086(5) 0.036(4) 0.036(4) 0.035(4)
C16A 0.051(4) 0.059(4) 0.042(3) 0.023(3) 0.019(3) 0.039(4)
C21A 0.024(3) 0.054(4) 0.016(2) 0.007(2) 0.000(2) 0.024(3)
C31A 0.023(3) 0.024(3) 0.022(2) -0.003(2) 0.000(2) 0.012(2)
C32A 0.046(4) 0.028(3) 0.031(3) 0.001(2) 0.009(2) 0.023(3)
C33A 0.047(4) 0.035(3) 0.037(3) 0.012(2) 0.013(3) 0.027(3)
C34A 0.040(3) 0.034(3) 0.020(3) 0.006(2) 0.007(2) 0.014(3)
C35A 0.045(4) 0.025(3) 0.029(3) 0.001(2) 0.013(2) 0.018(3)
C36A 0.046(4) 0.031(3) 0.026(2) 0.005(3) 0.012(3) 0.025(3)
C1C 0.014(3) 0.014(3) 0.020(3) 0.005(2) -0.001(2) 0.005(2)
C1SC 0.022(3) 0.022(3) 0.032(3) 0.002(2) -0.001(2) 0.006(2)
C2C 0.011(3) 0.012(3) 0.026(3) 0.001(2) -0.0016(19) 0.002(2)
C2SC 0.025(3) 0.038(4) 0.026(3) -0.002(3) -0.011(2) 0.009(3)
Nd3 0.01372(14) 0.01372(14) 0.0139(3) 0.000 0.000 0.00686(7)
O1C 0.0173(15) 0.0211(19) 0.0169(13) -0.0036(16) 0.0002(11) 0.0097(17)
O2C 0.0159(17) 0.0185(18) 0.0225(16) 0.0002(13) -0.0012(13) 0.0080(15)
O1SC 0.0185(19) 0.028(2) 0.0260(18) -0.0013(18) -0.0059(14) 0.0096(18)
C3SC 0.038(3) 0.047(4) 0.026(3) -0.002(3) -0.013(2) 0.029(3)
C4SC 0.026(3) 0.034(3) 0.017(2) 0.004(2) -0.004(2) 0.012(3)
C11C 0.021(3) 0.017(3) 0.021(2) -0.0006(18) -0.0027(19) 0.012(2)
C12C 0.032(3) 0.020(3) 0.024(2) -0.001(2) -0.005(2) 0.015(2)
C13C 0.045(4) 0.031(3) 0.027(3) -0.009(2) -0.013(2) 0.024(3)
C14C 0.042(3) 0.053(4) 0.019(2) 0.002(2) 0.001(2) 0.034(3)
C15C 0.027(3) 0.031(3) 0.028(2) 0.004(2) 0.0002(19) 0.019(3)
C16C 0.021(2) 0.023(3) 0.021(2) 0.000(2) 0.0010(16) 0.012(3)
C21C 0.023(3) 0.023(3) 0.022(3) 0.000(2) 0.002(2) 0.009(2)
C22C 0.025(3) 0.032(3) 0.023(3) 0.000(2) 0.000(2) 0.015(3)
C23C 0.039(3) 0.038(3) 0.030(3) 0.000(2) 0.003(2) 0.026(3)
C24C 0.037(4) 0.061(4) 0.038(3) 0.002(3) 0.005(3) 0.037(3)
C25C 0.021(3) 0.049(4) 0.039(3) -0.004(3) 0.003(2) 0.015(3)
C26C 0.022(2) 0.034(3) 0.029(2) -0.008(3) -0.0024(17) 0.011(3)
C31C 0.022(3) 0.015(3) 0.021(2) 0.001(2) -0.013(2) 0.001(2)
C32C 0.031(3) 0.017(3) 0.029(3) -0.007(2) -0.015(2) 0.007(2)
C33C 0.040(4) 0.030(3) 0.048(4) -0.008(3) -0.022(3) 0.012(3)
C34C 0.060(5) 0.021(3) 0.047(4) 0.004(3) -0.021(3) 0.011(3)
C35C 0.056(4) 0.031(3) 0.029(3) 0.008(2) -0.009(3) 0.006(3)
C36C 0.039(3) 0.034(3) 0.021(3) 0.003(2) -0.003(2) 0.015(3)

loop_
_atom_type_symbol
_atom_type_description
_atom_type_scat_dispersion_real
_atom_type_scat_dispersion_imag
_atom_type_scat_source
C C 0.0033 0.0016 'International Tables Vol C Tables 4.2.6.8 and 6.1.1.4'
H H 0.0000 0.0000 'International Tables Vol C Tables 4.2.6.8 and 6.1.1.4'
O O 0.0106 0.0060 'International Tables Vol C Tables 4.2.6.8 and 6.1.1.4'
Nd Nd -0.1943 3.0179 'International Tables Vol C Tables 4.2.6.8 and 6.1.1.4'

loop_
_geom_angle_atom_site_label_1
_geom_angle_atom_site_label_2
_geom_angle_atom_site_label_3
_geom_angle
_geom_angle_site_symmetry_1
_geom_angle_site_symmetry_3
O2 Nd1 O2 118.79(2) 3_545 .
O2 Nd1 O2 118.79(2) 3_545 2_445
O2 Nd1 O2 118.79(2) . 2_445
O2 Nd1 O1 124.69(9) 3_545 2_445
O2 Nd1 O1 78.15(9) . 2_445
O2 Nd1 O1 52.91(9) 2_445 2_445
O2 Nd1 O1 52.90(9) 3_545 3_545
O2 Nd1 O1 124.69(9) . 3_545
O2 Nd1 O1 78.16(9) 2_445 3_545
O1 Nd1 O1 73.71(10) 2_445 3_545
O2 Nd1 O1 78.15(9) 3_545 .
O2 Nd1 O1 52.90(9) . .
O2 Nd1 O1 124.69(9) 2_445 .
O1 Nd1 O1 73.71(10) 2_445 .
O1 Nd1 O1 73.71(10) 3_545 .
O2 Nd1 O1S 70.89(9) 3_545 .
O2 Nd1 O1S 74.74(10) . .
O2 Nd1 O1S 144.32(10) 2_445 .
O1 Nd1 O1S 152.89(10) 2_445 .
O1 Nd1 O1S 123.40(10) 3_545 .
O1 Nd1 O1S 90.32(9) . .
O2 Nd1 O1S 144.32(10) 3_545 2_445
O2 Nd1 O1S 70.89(9) . 2_445
O2 Nd1 O1S 74.74(10) 2_445 2_445
O1 Nd1 O1S 90.32(9) 2_445 2_445
O1 Nd1 O1S 152.89(10) 3_545 2_445
O1 Nd1 O1S 123.40(10) . 2_445
O1S Nd1 O1S 80.21(11) . 2_445
O2 Nd1 O1S 74.74(10) 3_545 3_545
O2 Nd1 O1S 144.32(10) . 3_545
O2 Nd1 O1S 70.89(9) 2_445 3_545
O1 Nd1 O1S 123.40(9) 2_445 3_545
O1 Nd1 O1S 90.32(9) 3_545 3_545
O1 Nd1 O1S 152.89(10) . 3_545
O1S Nd1 O1S 80.22(11) . 3_545
O1S Nd1 O1S 80.21(11) 2_445 3_545
O2 Nd1 C1 26.72(10) 3_545 3_545
O2 Nd1 C1 122.35(11) . 3_545
O2 Nd1 C1 101.09(12) 2_445 3_545
O1 Nd1 C1 98.29(11) 2_445 3_545
O1 Nd1 C1 26.64(11) 3_545 3_545
O1 Nd1 C1 70.66(11) . 3_545
O1S Nd1 C1 96.76(12) . 3_545
O1S Nd1 C1 165.39(11) 2_445 3_545
O1S Nd1 C1 85.18(11) 3_545 3_545
O2 Nd1 C1 122.35(11) 3_545 2_445
O2 Nd1 C1 101.09(12) . 2_445
O2 Nd1 C1 26.72(10) 2_445 2_445
O1 Nd1 C1 26.64(11) 2_445 2_445
O1 Nd1 C1 70.66(11) 3_545 2_445
O1 Nd1 C1 98.29(11) . 2_445
O1S Nd1 C1 165.39(11) . 2_445
O1S Nd1 C1 85.18(11) 2_445 2_445
O1S Nd1 C1 96.76(12) 3_545 2_445
C1 Nd1 C1 97.23(12) 3_545 2_445
O2 Nd1 C1 101.09(12) 3_545 .
O2 Nd1 C1 26.72(11) . .
O2 Nd1 C1 122.35(11) 2_445 .
O1 Nd1 C1 70.66(11) 2_445 .
O1 Nd1 C1 98.29(11) 3_545 .
O1 Nd1 C1 26.64(11) . .
O1S Nd1 C1 85.18(11) . .
O1S Nd1 C1 96.76(12) 2_445 .
O1S Nd1 C1 165.39(11) 3_545 .
C1 Nd1 C1 97.23(12) 3_545 .
C1 Nd1 C1 97.23(12) 2_445 .
C1 O1 Nd1 90.6(3) . .
C1 O2 Nd1 91.7(3) . .
C4S O1S C1S 107.7(4) . .
C4S O1S Nd1 123.3(3) . .
C1S O1S Nd1 118.7(3) . .
O1 C1 O2 122.6(4) . .
O1 C1 C2 118.6(4) . .
O2 C1 C2 118.7(4) . .
O1 C1 Nd1 62.8(2) . .
O2 C1 Nd1 61.5(2) . .
C2 C1 Nd1 170.7(3) . .
O1S C1S C2S 106.3(5) . .
O1S C1S H1SE 110.5 . .
C2S C1S H1SE 110.5 . .
O1S C1S H1SF 110.5 . .
C2S C1S H1SF 110.5 . .
H1SE C1S H1SF 108.7 . .
C31 C2 C21 105.6(4) . .
C31 C2 C11 115.2(4) . .
C21 C2 C11 113.4(4) . .
C31 C2 C1 111.2(4) . .
C21 C2 C1 112.7(4) . .
C11 C2 C1 99.0(3) . .
C1S C2S C3S 105.9(10) . .
C1S C2S C3S' 102.9(11) . .
C3S C2S C3S' 24.1(11) . .
C1S C2S H2SE 111.2 . .
C3S C2S H2SE 88.2 . .
C3S' C2S H2SE 111.2 . .
C1S C2S H2SF 111.2 . .
C3S C2S H2SF 128.7 . .
C3S' C2S H2SF 111.2 . .
H2SE C2S H2SF 109.1 . .
C2S C3S' C4S 99.1(12) . .
C2S C3S' H3SE 112.0 . .
C4S C3S' H3SE 112.0 . .
C2S C3S' H3SF 111.9 . .
C4S C3S' H3SF 111.9 . .
H3SE C3S' H3SF 109.6 . .
C4S C3S C2S 107.7(14) . .
C4S C3S H3SG 110.2 . .
C2S C3S H3SG 110.2 . .
C4S C3S H3SH 110.2 . .
C2S C3S H3SH 110.2 . .
H3SG C3S H3SH 108.5 . .
O1S C4S C3S 105.6(9) . .
O1S C4S C3S' 105.5(10) . .
C3S C4S C3S' 22.4(12) . .
O1S C4S H4SE 110.6 . .
C3S C4S H4SE 128.6 . .
C3S' C4S H4SE 110.6 . .
O1S C4S H4SF 110.6 . .
C3S C4S H4SF 90.3 . .
C3S' C4S H4SF 110.6 . .
H4SE C4S H4SF 108.8 . .
C12 C11 C16 118.6(4) . .
C12 C11 C2 121.4(4) . .
C16 C11 C2 119.1(4) . .
C11 C12 C13 120.8(5) . .
C11 C12 H12A 119.6 . .
C13 C12 H12A 119.6 . .
C14 C13 C12 119.7(5) . .
C14 C13 H13A 120.2 . .
C12 C13 H13A 120.2 . .
C15 C14 C13 120.3(5) . .
C15 C14 H14A 119.8 . .
C13 C14 H14A 119.8 . .
C14 C15 C16 119.9(5) . .
C14 C15 H15A 120.0 . .
C16 C15 H15A 120.0 . .
C15 C16 C11 120.6(5) . .
C15 C16 H16A 119.7 . .
C11 C16 H16A 119.7 . .
C22 C21 C26 117.9(4) . .
C22 C21 C2 123.2(4) . .
C26 C21 C2 118.6(4) . .
C21 C22 C23 121.4(4) . .
C21 C22 H22A 119.3 . .
C23 C22 H22A 119.3 . .
C22 C23 C24 119.3(4) . .
C22 C23 H23A 120.4 . .
C24 C23 H23A 120.4 . .
C25 C24 C23 119.8(4) . .
C25 C24 H24A 120.1 . .
C23 C24 H24A 120.1 . .
C24 C25 C26 121.2(4) . .
C24 C25 H25A 119.4 . .
C26 C25 H25A 119.4 . .
C25 C26 C21 120.4(4) . .
C25 C26 H26A 119.8 . .
C21 C26 H26A 119.8 . .
C32 C31 C36 117.1(4) . .
C32 C31 C2 122.0(4) . .
C36 C31 C2 120.6(4) . .
C33 C32 C31 121.7(5) . .
C33 C32 H32A 119.2 . .
C31 C32 H32A 119.2 . .
C32 C33 C34 120.7(5) . .
C32 C33 H33A 119.7 . .
C34 C33 H33A 119.7 . .
C35 C34 C33 119.1(5) . .
C35 C34 H34A 120.5 . .
C33 C34 H34A 120.5 . .
C34 C35 C36 121.6(5) . .
C34 C35 H35A 119.2 . .
C36 C35 H35A 119.2 . .
C35 C36 C31 119.8(5) . .
C35 C36 H36A 120.1 . .
C31 C36 H36A 120.1 . .
O2A C1A O1A 119.2(5) . .
O2A C1A C2A 119.5(4) . .
O1A C1A C2A 120.7(4) . .
O2A C1A Nd2 60.1(3) . .
O1A C1A Nd2 61.5(2) . .
C2A C1A Nd2 172.3(3) . .
C4SA O1SA C1SA 108.5(4) . .
C4SA O1SA Nd2 121.4(3) . .
C1SA O1SA Nd2 114.9(2) . .
O1SA C1SA C2SA 106.3(4) . .
O1SA C1SA H1SC 110.5 . .
C2SA C1SA H1SC 110.5 . .
O1SA C1SA H1SD 110.5 . .
C2SA C1SA H1SD 110.5 . .
H1SC C1SA H1SD 108.7 . .
O2A Nd2 O2A 73.60(11) . 3_645
O2A Nd2 O2A 73.60(11) . 2_435
O2A Nd2 O2A 73.60(11) 3_645 2_435
O2A Nd2 O1A 53.13(10) . .
O2A Nd2 O1A 124.30(10) 3_645 .
O2A Nd2 O1A 76.70(10) 2_435 .
O2A Nd2 O1A 76.70(10) . 3_645
O2A Nd2 O1A 53.14(10) 3_645 3_645
O2A Nd2 O1A 124.30(10) 2_435 3_645
O1A Nd2 O1A 118.51(3) . 3_645
O2A Nd2 O1A 124.30(10) . 2_435
O2A Nd2 O1A 76.70(10) 3_645 2_435
O2A Nd2 O1A 53.14(10) 2_435 2_435
O1A Nd2 O1A 118.51(3) . 2_435
O1A Nd2 O1A 118.51(3) 3_645 2_435
O2A Nd2 O1SA 122.60(11) . 2_435
O2A Nd2 O1SA 153.15(11) 3_645 2_435
O2A Nd2 O1SA 89.91(11) 2_435 2_435
O1A Nd2 O1SA 69.73(11) . 2_435
O1A Nd2 O1SA 145.50(10) 3_645 2_435
O1A Nd2 O1SA 76.45(11) 2_435 2_435
O2A Nd2 O1SA 89.91(10) . .
O2A Nd2 O1SA 122.60(11) 3_645 .
O2A Nd2 O1SA 153.15(11) 2_435 .
O1A Nd2 O1SA 76.45(11) . .
O1A Nd2 O1SA 69.73(11) 3_645 .
O1A Nd2 O1SA 145.50(10) 2_435 .
O1SA Nd2 O1SA 81.21(11) 2_435 .
O2A Nd2 O1SA 153.15(11) . 3_645
O2A Nd2 O1SA 89.91(10) 3_645 3_645
O2A Nd2 O1SA 122.60(11) 2_435 3_645
O1A Nd2 O1SA 145.50(10) . 3_645
O1A Nd2 O1SA 76.45(11) 3_645 3_645
O1A Nd2 O1SA 69.73(11) 2_435 3_645
O1SA Nd2 O1SA 81.21(11) 2_435 3_645
O1SA Nd2 O1SA 81.21(11) . 3_645
O2A Nd2 C1A 68.82(12) . 3_645
O2A Nd2 C1A 26.70(11) 3_645 3_645
O2A Nd2 C1A 97.50(12) 2_435 3_645
O1A Nd2 C1A 121.10(13) . 3_645
O1A Nd2 C1A 27.15(12) 3_645 3_645
O1A Nd2 C1A 100.48(12) 2_435 3_645
O1SA Nd2 C1A 168.01(13) 2_435 3_645
O1SA Nd2 C1A 95.95(13) . 3_645
O1SA Nd2 C1A 86.86(12) 3_645 3_645
O2A Nd2 C1A 97.50(12) . 2_435
O2A Nd2 C1A 68.82(12) 3_645 2_435
O2A Nd2 C1A 26.70(11) 2_435 2_435
O1A Nd2 C1A 100.47(12) . 2_435
O1A Nd2 C1A 121.11(12) 3_645 2_435
O1A Nd2 C1A 27.15(12) 2_435 2_435
O1SA Nd2 C1A 86.86(12) 2_435 2_435
O1SA Nd2 C1A 168.01(13) . 2_435
O1SA Nd2 C1A 95.95(12) 3_645 2_435
C1A Nd2 C1A 95.51(13) 3_645 2_435
O2A Nd2 C1A 26.70(11) . .
O2A Nd2 C1A 97.50(12) 3_645 .
O2A Nd2 C1A 68.81(12) 2_435 .
O1A Nd2 C1A 27.15(12) . .
O1A Nd2 C1A 100.48(12) 3_645 .
O1A Nd2 C1A 121.10(13) 2_435 .
O1SA Nd2 C1A 95.95(12) 2_435 .
O1SA Nd2 C1A 86.86(12) . .
O1SA Nd2 C1A 168.02(13) 3_645 .
C1A Nd2 C1A 95.51(13) 3_645 .
C1A Nd2 C1A 95.51(13) 2_435 .
C1A O1A Nd2 91.3(3) . .
C1A O2A Nd2 93.2(3) . .
C31A C2A C1A 111.0(4) . .
C31A C2A C21A 107.0(4) . .
C1A C2A C21A 111.3(4) . .
C31A C2A C11A 112.2(4) . .
C1A C2A C11A 100.7(4) . .
C21A C2A C11A 114.6(4) . .
C3SA C2SA C1SA 101.0(5) . .
C3SA C2SA H2SC 111.6 . .
C1SA C2SA H2SC 111.6 . .
C3SA C2SA H2SD 111.6 . .
C1SA C2SA H2SD 111.6 . .
H2SC C2SA H2SD 109.4 . .
C2SA C3SA C4SA 103.2(5) . .
C2SA C3SA H3SC 111.1 . .
C4SA C3SA H3SC 111.1 . .
C2SA C3SA H3SD 111.1 . .
C4SA C3SA H3SD 111.1 . .
H3SC C3SA H3SD 109.1 . .
O1SA C4SA C3SA 105.2(4) . .
O1SA C4SA H4SC 110.7 . .
C3SA C4SA H4SC 110.7 . .
O1SA C4SA H4SD 110.7 . .
C3SA C4SA H4SD 110.7 . .
H4SC C4SA H4SD 108.8 . .
C12A C11A C16A 118.6(5) . .
C12A C11A C2A 120.9(5) . .
C16A C11A C2A 119.9(5) . .
C11A C12A C13A 119.3(5) . .
C11A C12A H12C 120.4 . .
C13A C12A H12C 120.4 . .
C14A C13A C12A 119.7(7) . .
C14A C13A H13C 120.1 . .
C12A C13A H13C 120.1 . .
C15A C14A C13A 119.6(6) . .
C15A C14A H14C 120.2 . .
C13A C14A H14C 120.2 . .
C16A C15A C14A 122.1(6) . .
C16A C15A H15C 118.9 . .
C14A C15A H15C 118.9 . .
C15A C16A C11A 120.7(6) . .
C15A C16A H16C 119.7 . .
C11A C16A H16C 119.7 . .
C22' C21A C26A 101.9(9) . .
C22' C21A C26' 117.4(9) . .
C26A C21A C26' 16.4(7) . .
C22' C21A C2A 128.0(8) . .
C26A C21A C2A 130.1(7) . .
C26' C21A C2A 114.3(6) . .
C22' C21A C22A 13.3(9) . .
C26A C21A C22A 114.6(8) . .
C26' C21A C22A 129.6(8) . .
C2A C21A C22A 115.1(6) . .
C23A C22A C21A 119.3(10) . .
C23A C22A H22C 120.3 . .
C21A C22A H22C 120.3 . .
C22A C23A C24A 120.2(12) . .
C22A C23A H23C 119.9 . .
C24A C23A H23C 119.9 . .
C25A C24A C23A 120.7(11) . .
C25A C24A H24C 119.7 . .
C23A C24A H24C 119.7 . .
C24A C25A C26A 117.2(10) . .
C24A C25A H25C 121.4 . .
C26A C25A H25C 121.4 . .
C21A C26A C25A 127.8(11) . .
C21A C26A H26C 116.1 . .
C25A C26A H26C 116.1 . .
C21A C22' C23' 128.7(13) . .
C21A C22' H22D 115.6 . .
C23' C22' H22D 115.6 . .
C24' C23' C22' 114.6(12) . .
C24' C23' H23D 122.7 . .
C22' C23' H23D 122.7 . .
C23' C24' C25' 121.6(12) . .
C23' C24' H24D 119.2 . .
C25' C24' H24D 119.2 . .
C24' C25' C26' 121.8(12) . .
C24' C25' H25D 119.1 . .
C26' C25' H25D 119.1 . .
C25' C26' C21A 115.8(10) . .
C25' C26' H26D 122.1 . .
C21A C26' H26D 122.1 . .
C32A C31A C36A 117.7(4) . .
C32A C31A C2A 124.8(4) . .
C36A C31A C2A 117.4(4) . .
C31A C32A C33A 121.1(5) . .
C31A C32A H32C 119.4 . .
C33A C32A H32C 119.4 . .
C34A C33A C32A 120.3(5) . .
C34A C33A H33C 119.8 . .
C32A C33A H33C 119.8 . .
C35A C34A C33A 119.2(5) . .
C35A C34A H34C 120.4 . .
C33A C34A H34C 120.4 . .
C34A C35A C36A 121.0(5) . .
C34A C35A H35C 119.5 . .
C36A C35A H35C 119.5 . .
C35A C36A C31A 120.8(4) . .
C35A C36A H36C 119.6 . .
C31A C36A H36C 119.6 . .
O1C C1C O2C 123.0(4) . .
O1C C1C C2C 120.5(4) . .
O2C C1C C2C 116.2(4) . .
O1C C1C Nd3 62.4(2) . .
O2C C1C Nd3 62.1(2) . .
C2C C1C Nd3 172.7(3) . .
O1SC C1SC C2SC 104.7(4) . .
O1SC C1SC H1SA 110.8 . .
C2SC C1SC H1SA 110.8 . .
O1SC C1SC H1SB 110.8 . .
C2SC C1SC H1SB 110.8 . .
H1SA C1SC H1SB 108.9 . .
C11C C2C C21C 103.6(4) . .
C11C C2C C31C 113.6(4) . .
C21C C2C C31C 115.5(4) . .
C11C C2C C1C 113.5(4) . .
C21C C2C C1C 110.7(4) . .
C31C C2C C1C 100.2(4) . .
C3SC C2SC C1SC 101.5(4) . .
C3SC C2SC H2SA 111.5 . .
C1SC C2SC H2SA 111.5 . .
C3SC C2SC H2SB 111.5 . .
C1SC C2SC H2SB 111.5 . .
H2SA C2SC H2SB 109.3 . .
O2C Nd3 O2C 75.01(10) 2_545 3_655
O2C Nd3 O2C 75.01(10) 2_545 .
O2C Nd3 O2C 75.01(10) 3_655 .
O2C Nd3 O1C 53.01(9) 2_545 2_545
O2C Nd3 O1C 125.41(9) 3_655 2_545
O2C Nd3 O1C 76.46(10) . 2_545
O2C Nd3 O1C 76.46(10) 2_545 3_655
O2C Nd3 O1C 53.01(9) 3_655 3_655
O2C Nd3 O1C 125.41(9) . 3_655
O1C Nd3 O1C 118.58(2) 2_545 3_655
O2C Nd3 O1C 125.41(9) 2_545 .
O2C Nd3 O1C 76.46(10) 3_655 .
O2C Nd3 O1C 53.01(9) . .
O1C Nd3 O1C 118.58(2) 2_545 .
O1C Nd3 O1C 118.58(2) 3_655 .
O2C Nd3 O1SC 124.35(10) 2_545 3_655
O2C Nd3 O1SC 149.80(10) 3_655 3_655
O2C Nd3 O1SC 87.39(10) . 3_655
O1C Nd3 O1SC 71.74(10) 2_545 3_655
O1C Nd3 O1SC 146.48(9) 3_655 3_655
O1C Nd3 O1SC 73.34(11) . 3_655
O2C Nd3 O1SC 149.80(10) 2_545 2_545
O2C Nd3 O1SC 87.39(10) 3_655 2_545
O2C Nd3 O1SC 124.35(10) . 2_545
O1C Nd3 O1SC 146.48(9) 2_545 2_545
O1C Nd3 O1SC 73.34(11) 3_655 2_545
O1C Nd3 O1SC 71.74(10) . 2_545
O1SC Nd3 O1SC 82.51(11) 3_655 2_545
O2C Nd3 O1SC 87.39(10) 2_545 .
O2C Nd3 O1SC 124.35(10) 3_655 .
O2C Nd3 O1SC 149.80(10) . .
O1C Nd3 O1SC 73.35(11) 2_545 .
O1C Nd3 O1SC 71.74(10) 3_655 .
O1C Nd3 O1SC 146.48(9) . .
O1SC Nd3 O1SC 82.51(11) 3_655 .
O1SC Nd3 O1SC 82.51(11) 2_545 .
O2C Nd3 C1C 27.04(11) 2_545 2_545
O2C Nd3 C1C 99.64(12) 3_655 2_545
O2C Nd3 C1C 70.70(11) . 2_545
O1C Nd3 C1C 26.35(11) 2_545 2_545
O1C Nd3 C1C 100.09(12) 3_655 2_545
O1C Nd3 C1C 122.87(12) . 2_545
O1SC Nd3 C1C 97.31(12) 3_655 2_545
O1SC Nd3 C1C 164.82(12) 2_545 2_545
O1SC Nd3 C1C 82.42(12) . 2_545
O2C Nd3 C1C 99.64(12) 2_545 .
O2C Nd3 C1C 70.70(11) 3_655 .
O2C Nd3 C1C 27.04(11) . .
O1C Nd3 C1C 100.09(12) 2_545 .
O1C Nd3 C1C 122.87(12) 3_655 .
O1C Nd3 C1C 26.35(11) . .
O1SC Nd3 C1C 82.42(12) 3_655 .
O1SC Nd3 C1C 97.31(12) 2_545 .
O1SC Nd3 C1C 164.82(12) . .
C1C Nd3 C1C 97.71(12) 2_545 .
O2C Nd3 C1C 70.70(11) 2_545 3_655
O2C Nd3 C1C 27.04(11) 3_655 3_655
O2C Nd3 C1C 99.64(12) . 3_655
O1C Nd3 C1C 122.88(12) 2_545 3_655
O1C Nd3 C1C 26.35(11) 3_655 3_655
O1C Nd3 C1C 100.09(12) . 3_655
O1SC Nd3 C1C 164.82(12) 3_655 3_655
O1SC Nd3 C1C 82.42(12) 2_545 3_655
O1SC Nd3 C1C 97.31(12) . 3_655
C1C Nd3 C1C 97.71(12) 2_545 3_655
C1C Nd3 C1C 97.71(12) . 3_655
C1C O1C Nd3 91.2(3) . .
C1C O2C Nd3 90.9(3) . .
C4SC O1SC C1SC 108.8(3) . .
C4SC O1SC Nd3 122.2(3) . .
C1SC O1SC Nd3 119.9(3) . .
C4SC C3SC C2SC 103.3(4) . .
C4SC C3SC H3SA 111.1 . .
C2SC C3SC H3SA 111.1 . .
C4SC C3SC H3SB 111.1 . .
C2SC C3SC H3SB 111.1 . .
H3SA C3SC H3SB 109.1 . .
O1SC C4SC C3SC 106.9(4) . .
O1SC C4SC H4SA 110.3 . .
C3SC C4SC H4SA 110.3 . .
O1SC C4SC H4SB 110.3 . .
C3SC C4SC H4SB 110.3 . .
H4SA C4SC H4SB 108.6 . .
C16C C11C C12C 117.3(4) . .
C16C C11C C2C 122.6(4) . .
C12C C11C C2C 119.5(4) . .
C13C C12C C11C 121.8(5) . .
C13C C12C H12B 119.1 . .
C11C C12C H12B 119.1 . .
C12C C13C C14C 119.9(5) . .
C12C C13C H13B 120.1 . .
C14C C13C H13B 120.1 . .
C15C C14C C13C 119.2(4) . .
C15C C14C H14B 120.4 . .
C13C C14C H14B 120.4 . .
C14C C15C C16C 120.9(5) . .
C14C C15C H15B 119.6 . .
C16C C15C H15B 119.6 . .
C15C C16C C11C 120.9(4) . .
C15C C16C H16B 119.5 . .
C11C C16C H16B 119.5 . .
C22C C21C C26C 118.4(5) . .
C22C C21C C2C 119.9(5) . .
C26C C21C C2C 121.0(5) . .
C23C C22C C21C 121.2(5) . .
C23C C22C H22B 119.4 . .
C21C C22C H22B 119.4 . .
C22C C23C C24C 120.2(5) . .
C22C C23C H23B 119.9 . .
C24C C23C H23B 119.9 . .
C23C C24C C25C 120.1(5) . .
C23C C24C H24B 119.9 . .
C25C C24C H24B 119.9 . .
C24C C25C C26C 119.9(5) . .
C24C C25C H25B 120.1 . .
C26C C25C H25B 120.1 . .
C25C C26C C21C 120.3(5) . .
C25C C26C H26B 119.8 . .
C21C C26C H26B 119.8 . .
C32C C31C C36C 118.2(5) . .
C32C C31C C2C 119.5(4) . .
C36C C31C C2C 121.6(5) . .
C31C C32C C33C 122.3(5) . .
C31C C32C H32B 118.8 . .
C33C C32C H32B 118.8 . .
C34C C33C C32C 118.2(6) . .
C34C C33C H33B 120.9 . .
C32C C33C H33B 120.9 . .
C33C C34C C35C 120.5(6) . .
C33C C34C H34B 119.8 . .
C35C C34C H34B 119.8 . .
C34C C35C C36C 121.0(5) . .
C34C C35C H35B 119.5 . .
C36C C35C H35B 119.5 . .
C35C C36C C31C 119.8(5) . .
C35C C36C H36B 120.1 . .
C31C C36C H36B 120.1 . .

loop_
_geom_bond_atom_site_label_1
_geom_bond_atom_site_label_2
_geom_bond_distance
_geom_bond_site_symmetry_2
Nd1 O2 2.457(3) 3_545
Nd1 O2 2.457(3) .
Nd1 O2 2.457(3) 2_445
Nd1 O1 2.484(3) 2_445
Nd1 O1 2.484(3) 3_545
Nd1 O1 2.484(3) .
Nd1 O1S 2.559(3) .
Nd1 O1S 2.559(3) 2_445
Nd1 O1S 2.559(3) 3_545
Nd1 C1 2.793(5) 3_545
Nd1 C1 2.793(5) 2_445
Nd1 C1 2.793(5) .
O1 C1 1.252(5) .
O2 C1 1.256(5) .
O1S C4S 1.433(5) .
O1S C1S 1.437(6) .
C1 C2 1.556(6) .
C1S C2S 1.464(7) .
C1S H1SE 0.9900 .
C1S H1SF 0.9900 .
C2 C31 1.525(6) .
C2 C21 1.538(6) .
C2 C11 1.545(6) .
C2S C3S 1.47(2) .
C2S C3S' 1.49(2) .
C2S H2SE 0.9900 .
C2S H2SF 0.9900 .
C3S' C4S 1.62(2) .
C3S' H3SE 0.9900 .
C3S' H3SF 0.9900 .
C3S C4S 1.47(2) .
C3S H3SG 0.9900 .
C3S H3SH 0.9900 .
C4S H4SE 0.9900 .
C4S H4SF 0.9900 .
C11 C12 1.377(6) .
C11 C16 1.389(6) .
C12 C13 1.390(6) .
C12 H12A 0.9500 .
C13 C14 1.374(7) .
C13 H13A 0.9500 .
C14 C15 1.369(7) .
C14 H14A 0.9500 .
C15 C16 1.387(7) .
C15 H15A 0.9500 .
C16 H16A 0.9500 .
C21 C22 1.375(6) .
C21 C26 1.412(6) .
C22 C23 1.396(5) .
C22 H22A 0.9500 .
C23 C24 1.398(6) .
C23 H23A 0.9500 .
C24 C25 1.354(6) .
C24 H24A 0.9500 .
C25 C26 1.380(6) .
C25 H25A 0.9500 .
C26 H26A 0.9500 .
C31 C32 1.388(6) .
C31 C36 1.415(6) .
C32 C33 1.373(6) .
C32 H32A 0.9500 .
C33 C34 1.386(7) .
C33 H33A 0.9500 .
C34 C35 1.350(7) .
C34 H34A 0.9500 .
C35 C36 1.396(6) .
C35 H35A 0.9500 .
C36 H36A 0.9500 .
C1A O2A 1.265(5) .
C1A O1A 1.283(6) .
C1A C2A 1.549(7) .
C1A Nd2 2.811(5) .
O1SA C4SA 1.439(5) .
O1SA C1SA 1.450(6) .
O1SA Nd2 2.569(3) .
C1SA C2SA 1.548(7) .
C1SA H1SC 0.9900 .
C1SA H1SD 0.9900 .
Nd2 O2A 2.441(3) .
Nd2 O2A 2.441(3) 3_645
Nd2 O2A 2.441(3) 2_435
Nd2 O1A 2.472(3) .
Nd2 O1A 2.472(3) 3_645
Nd2 O1A 2.472(3) 2_435
Nd2 O1SA 2.569(3) 2_435
Nd2 O1SA 2.569(3) 3_645
Nd2 C1A 2.811(5) 3_645
Nd2 C1A 2.811(5) 2_435
C2A C31A 1.539(6) .
C2A C21A 1.546(7) .
C2A C11A 1.552(7) .
C2SA C3SA 1.485(7) .
C2SA H2SC 0.9900 .
C2SA H2SD 0.9900 .
C3SA C4SA 1.512(7) .
C3SA H3SC 0.9900 .
C3SA H3SD 0.9900 .
C4SA H4SC 0.9900 .
C4SA H4SD 0.9900 .
C11A C12A 1.379(7) .
C11A C16A 1.393(6) .
C12A C13A 1.430(8) .
C12A H12C 0.9500 .
C13A C14A 1.363(9) .
C13A H13C 0.9500 .
C14A C15A 1.355(9) .
C14A H14C 0.9500 .
C15A C16A 1.349(8) .
C15A H15C 0.9500 .
C16A H16C 0.9500 .
C21A C22' 1.198(14) .
C21A C26A 1.256(12) .
C21A C26' 1.495(12) .
C21A C22A 1.555(12) .
C22A C23A 1.362(16) .
C22A H22C 0.9500 .
C23A C24A 1.408(16) .
C23A H23C 0.9500 .
C24A C25A 1.375(15) .
C24A H24C 0.9500 .
C25A C26A 1.427(16) .
C25A H25C 0.9500 .
C26A H26C 0.9500 .
C22' C23' 1.430(18) .
C22' H22D 0.9500 .
C23' C24' 1.349(16) .
C23' H23D 0.9500 .
C24' C25' 1.352(16) .
C24' H24D 0.9500 .
C25' C26' 1.387(16) .
C25' H25D 0.9500 .
C26' H26D 0.9500 .
C31A C32A 1.364(6) .
C31A C36A 1.399(6) .
C32A C33A 1.391(6) .
C32A H32C 0.9500 .
C33A C34A 1.372(7) .
C33A H33C 0.9500 .
C34A C35A 1.357(7) .
C34A H34C 0.9500 .
C35A C36A 1.375(6) .
C35A H35C 0.9500 .
C36A H36C 0.9500 .
C1C O1C 1.240(5) .
C1C O2C 1.270(5) .
C1C C2C 1.553(6) .
C1C Nd3 2.794(5) .
C1SC O1SC 1.479(5) .
C1SC C2SC 1.540(6) .
C1SC H1SA 0.9900 .
C1SC H1SB 0.9900 .
C2C C11C 1.518(6) .
C2C C21C 1.533(7) .
C2C C31C 1.541(6) .
C2SC C3SC 1.522(7) .
C2SC H2SA 0.9900 .
C2SC H2SB 0.9900 .
Nd3 O2C 2.469(3) 2_545
Nd3 O2C 2.469(3) 3_655
Nd3 O2C 2.469(3) .
Nd3 O1C 2.477(3) 2_545
Nd3 O1C 2.477(3) 3_655
Nd3 O1C 2.477(3) .
Nd3 O1SC 2.541(3) 3_655
Nd3 O1SC 2.541(3) 2_545
Nd3 O1SC 2.541(3) .
Nd3 C1C 2.794(5) 2_545
Nd3 C1C 2.794(5) 3_655
O1SC C4SC 1.449(5) .
C3SC C4SC 1.511(6) .
C3SC H3SA 0.9900 .
C3SC H3SB 0.9900 .
C4SC H4SA 0.9900 .
C4SC H4SB 0.9900 .
C11C C16C 1.398(6) .
C11C C12C 1.396(6) .
C12C C13C 1.376(6) .
C12C H12B 0.9500 .
C13C C14C 1.393(7) .
C13C H13B 0.9500 .
C14C C15C 1.375(6) .
C14C H14B 0.9500 .
C15C C16C 1.382(5) .
C15C H15B 0.9500 .
C16C H16B 0.9500 .
C21C C22C 1.385(7) .
C21C C26C 1.412(7) .
C22C C23C 1.387(6) .
C22C H22B 0.9500 .
C23C C24C 1.383(7) .
C23C H23B 0.9500 .
C24C C25C 1.386(7) .
C24C H24B 0.9500 .
C25C C26C 1.396(7) .
C25C H25B 0.9500 .
C26C H26B 0.9500 .
C31C C32C 1.385(7) .
C31C C36C 1.390(6) .
C32C C33C 1.394(7) .
C32C H32B 0.9500 .
C33C C34C 1.373(7) .
C33C H33B 0.9500 .
C34C C35C 1.377(8) .
C34C H34B 0.9500 .
C35C C36C 1.384(7) .
C35C H35B 0.9500 .
C36C H36B 0.9500 .

loop_
_geom_torsion_atom_site_label_1
_geom_torsion_atom_site_label_2
_geom_torsion_atom_site_label_3
_geom_torsion_atom_site_label_4
_geom_torsion
_geom_torsion_site_symmetry_1
_geom_torsion_site_symmetry_4
O2 Nd1 O1 C1 148.9(3) 3_545 .
O2 Nd1 O1 C1 8.1(2) . .
O2 Nd1 O1 C1 -94.1(3) 2_445 .
O1 Nd1 O1 C1 -79.2(3) 2_445 .
O1 Nd1 O1 C1 -156.6(3) 3_545 .
O1S Nd1 O1 C1 78.6(3) . .
O1S Nd1 O1 C1 0.1(3) 2_445 .
O1S Nd1 O1 C1 147.3(3) 3_545 .
C1 Nd1 O1 C1 175.6(3) 3_545 .
C1 Nd1 O1 C1 -89.60(18) 2_445 .
O2 Nd1 O2 C1 -52.9(3) 3_545 .
O2 Nd1 O2 C1 105.4(2) 2_445 .
O1 Nd1 O2 C1 70.4(2) 2_445 .
O1 Nd1 O2 C1 10.0(3) 3_545 .
O1 Nd1 O2 C1 -8.0(2) . .
O1S Nd1 O2 C1 -110.4(3) . .
O1S Nd1 O2 C1 164.9(3) 2_445 .
O1S Nd1 O2 C1 -157.4(2) 3_545 .
C1 Nd1 O2 C1 -22.0(3) 3_545 .
C1 Nd1 O2 C1 84.0(3) 2_445 .
O2 Nd1 O1S C4S 176.6(4) 3_545 .
O2 Nd1 O1S C4S -54.8(4) . .
O2 Nd1 O1S C4S 63.6(4) 2_445 .
O1 Nd1 O1S C4S -53.2(5) 2_445 .
O1 Nd1 O1S C4S -176.6(4) 3_545 .
O1 Nd1 O1S C4S -106.0(4) . .
O1S Nd1 O1S C4S 17.9(4) 2_445 .
O1S Nd1 O1S C4S 99.5(3) 3_545 .
C1 Nd1 O1S C4S -176.6(4) 3_545 .
C1 Nd1 O1S C4S 20.4(7) 2_445 .
C1 Nd1 O1S C4S -79.9(4) . .
O2 Nd1 O1S C1S -42.5(4) 3_545 .
O2 Nd1 O1S C1S 86.0(4) . .
O2 Nd1 O1S C1S -155.6(3) 2_445 .
O1 Nd1 O1S C1S 87.6(4) 2_445 .
O1 Nd1 O1S C1S -35.8(4) 3_545 .
O1 Nd1 O1S C1S 34.8(4) . .
O1S Nd1 O1S C1S 158.7(4) 2_445 .
O1S Nd1 O1S C1S -119.6(4) 3_545 .
C1 Nd1 O1S C1S -35.7(4) 3_545 .
C1 Nd1 O1S C1S 161.2(5) 2_445 .
C1 Nd1 O1S C1S 61.0(4) . .
Nd1 O1 C1 O2 -15.1(4) . .
Nd1 O1 C1 C2 169.6(3) . .
Nd1 O2 C1 O1 15.2(4) . .
Nd1 O2 C1 C2 -169.4(3) . .
O2 Nd1 C1 O1 -31.0(3) 3_545 .
O2 Nd1 C1 O1 -165.6(4) . .
O2 Nd1 C1 O1 103.9(2) 2_445 .
O1 Nd1 C1 O1 92.1(3) 2_445 .
O1 Nd1 C1 O1 22.7(3) 3_545 .
O1S Nd1 C1 O1 -100.4(2) . .
O1S Nd1 C1 O1 -179.9(2) 2_445 .
O1S Nd1 C1 O1 -102.9(5) 3_545 .
C1 Nd1 C1 O1 -4.2(3) 3_545 .
C1 Nd1 C1 O1 94.09(18) 2_445 .
O2 Nd1 C1 O2 134.6(2) 3_545 .
O2 Nd1 C1 O2 -90.6(2) 2_445 .
O1 Nd1 C1 O2 -102.3(2) 2_445 .
O1 Nd1 C1 O2 -171.7(2) 3_545 .
O1 Nd1 C1 O2 165.6(4) . .
O1S Nd1 C1 O2 65.2(2) . .
O1S Nd1 C1 O2 -14.4(2) 2_445 .
O1S Nd1 C1 O2 62.7(6) 3_545 .
C1 Nd1 C1 O2 161.4(3) 3_545 .
C1 Nd1 C1 O2 -100.3(3) 2_445 .
O2 Nd1 C1 C2 -132(2) 3_545 .
O2 Nd1 C1 C2 94(2) . .
O2 Nd1 C1 C2 3(2) 2_445 .
O1 Nd1 C1 C2 -8.6(19) 2_445 .
O1 Nd1 C1 C2 -78(2) 3_545 .
O1 Nd1 C1 C2 -101(2) . .
O1S Nd1 C1 C2 159(2) . .
O1S Nd1 C1 C2 79(2) 2_445 .
O1S Nd1 C1 C2 156.5(17) 3_545 .
C1 Nd1 C1 C2 -104.9(19) 3_545 .
C1 Nd1 C1 C2 -7(2) 2_445 .
C4S O1S C1S C2S -26.7(7) . .
Nd1 O1S C1S C2S -173.1(4) . .
O1 C1 C2 C31 -157.6(4) . .
O2 C1 C2 C31 26.9(6) . .
Nd1 C1 C2 C31 -62(2) . .
O1 C1 C2 C21 -39.3(6) . .
O2 C1 C2 C21 145.2(4) . .
Nd1 C1 C2 C21 57(2) . .
O1 C1 C2 C11 80.8(5) . .
O2 C1 C2 C11 -94.7(4) . .
Nd1 C1 C2 C11 176.6(18) . .
O1S C1S C2S C3S 18.4(10) . .
O1S C1S C2S C3S' 43.1(10) . .
C1S C2S C3S' C4S -39.2(13) . .
C3S C2S C3S' C4S 61(3) . .
C1S C2S C3S C4S -3.8(13) . .
C3S' C2S C3S C4S -90(5) . .
C1S O1S C4S C3S 24.0(9) . .
Nd1 O1S C4S C3S 168.5(8) . .
C1S O1S C4S C3S' 0.8(10) . .
Nd1 O1S C4S C3S' 145.2(9) . .
C2S C3S C4S O1S -12.2(13) . .
C2S C3S C4S C3S' 81(5) . .
C2S C3S' C4S O1S 24.1(14) . .
C2S C3S' C4S C3S -69(4) . .
C31 C2 C11 C12 -33.8(6) . .
C21 C2 C11 C12 -155.5(4) . .
C1 C2 C11 C12 84.9(5) . .
C31 C2 C11 C16 157.2(4) . .
C21 C2 C11 C16 35.5(6) . .
C1 C2 C11 C16 -84.1(5) . .
C16 C11 C12 C13 -4.8(7) . .
C2 C11 C12 C13 -173.8(4) . .
C11 C12 C13 C14 2.2(7) . .
C12 C13 C14 C15 1.3(8) . .
C13 C14 C15 C16 -2.3(8) . .
C14 C15 C16 C11 -0.4(8) . .
C12 C11 C16 C15 3.8(7) . .
C2 C11 C16 C15 173.2(4) . .
C31 C2 C21 C22 92.2(5) . .
C11 C2 C21 C22 -140.8(4) . .
C1 C2 C21 C22 -29.4(6) . .
C31 C2 C21 C26 -81.4(5) . .
C11 C2 C21 C26 45.6(6) . .
C1 C2 C21 C26 157.0(4) . .
C26 C21 C22 C23 -0.4(7) . .
C2 C21 C22 C23 -174.1(4) . .
C21 C22 C23 C24 -1.4(7) . .
C22 C23 C24 C25 2.7(7) . .
C23 C24 C25 C26 -2.2(8) . .
C24 C25 C26 C21 0.3(8) . .
C22 C21 C26 C25 1.0(7) . .
C2 C21 C26 C25 175.0(4) . .
C21 C2 C31 C32 -82.4(5) . .
C11 C2 C31 C32 151.7(4) . .
C1 C2 C31 C32 40.1(6) . .
C21 C2 C31 C36 91.5(5) . .
C11 C2 C31 C36 -34.4(6) . .
C1 C2 C31 C36 -146.0(4) . .
C36 C31 C32 C33 2.4(6) . .
C2 C31 C32 C33 176.5(4) . .
C31 C32 C33 C34 -0.4(7) . .
C32 C33 C34 C35 -0.9(7) . .
C33 C34 C35 C36 -0.1(7) . .
C34 C35 C36 C31 2.3(7) . .
C32 C31 C36 C35 -3.3(6) . .
C2 C31 C36 C35 -177.5(4) . .
C4SA O1SA C1SA C2SA 6.4(6) . .
Nd2 O1SA C1SA C2SA 146.0(4) . .
C4SA O1SA Nd2 O2A 130.5(3) . .
C1SA O1SA Nd2 O2A -3.4(3) . .
C4SA O1SA Nd2 O2A 60.1(3) . 3_645
C1SA O1SA Nd2 O2A -73.8(3) . 3_645
C4SA O1SA Nd2 O2A -178.5(3) . 2_435
C1SA O1SA Nd2 O2A 47.7(4) . 2_435
C4SA O1SA Nd2 O1A -177.6(3) . .
C1SA O1SA Nd2 O1A 48.5(3) . .
C4SA O1SA Nd2 O1A 54.6(3) . 3_645
C1SA O1SA Nd2 O1A -79.3(3) . 3_645
C4SA O1SA Nd2 O1A -56.5(4) . 2_435
C1SA O1SA Nd2 O1A 169.6(3) . 2_435
C4SA O1SA Nd2 O1SA -106.5(3) . 2_435
C1SA O1SA Nd2 O1SA 119.6(4) . 2_435
C4SA O1SA Nd2 O1SA -24.1(3) . 3_645
C1SA O1SA Nd2 O1SA -158.0(4) . 3_645
C4SA O1SA Nd2 C1A 61.8(3) . 3_645
C1SA O1SA Nd2 C1A -72.1(3) . 3_645
C4SA O1SA Nd2 C1A -101.2(7) . 2_435
C1SA O1SA Nd2 C1A 124.9(6) . 2_435
C4SA O1SA Nd2 C1A 157.0(3) . .
C1SA O1SA Nd2 C1A 23.1(3) . .
O1A C1A Nd2 O2A 162.0(5) . .
C2A C1A Nd2 O2A -89(3) . .
O2A C1A Nd2 O2A 26.4(3) . 3_645
O1A C1A Nd2 O2A -171.5(3) . 3_645
C2A C1A Nd2 O2A -63(3) . 3_645
O2A C1A Nd2 O2A 95.5(3) . 2_435
O1A C1A Nd2 O2A -102.4(3) . 2_435
C2A C1A Nd2 O2A 6(3) . 2_435
O2A C1A Nd2 O1A -162.0(5) . .
C2A C1A Nd2 O1A 109(3) . .
O2A C1A Nd2 O1A -27.3(3) . 3_645
O1A C1A Nd2 O1A 134.7(3) . 3_645
C2A C1A Nd2 O1A -117(3) . 3_645
O2A C1A Nd2 O1A 105.4(3) . 2_435
O1A C1A Nd2 O1A -92.6(2) . 2_435
C2A C1A Nd2 O1A 16(3) . 2_435
O2A C1A Nd2 O1SA -176.9(3) . 2_435
O1A C1A Nd2 O1SA -14.8(3) . 2_435
C2A C1A Nd2 O1SA 94(3) . 2_435
O2A C1A Nd2 O1SA -96.1(3) . .
O1A C1A Nd2 O1SA 66.0(3) . .
C2A C1A Nd2 O1SA 175(3) . .
O2A C1A Nd2 O1SA -101.3(6) . 3_645
O1A C1A Nd2 O1SA 60.7(7) . 3_645
C2A C1A Nd2 O1SA 169(2) . 3_645
O2A C1A Nd2 C1A -0.4(3) . 3_645
O1A C1A Nd2 C1A 161.7(3) . 3_645
C2A C1A Nd2 C1A -90(2) . 3_645
O2A C1A Nd2 C1A 95.7(2) . 2_435
O1A C1A Nd2 C1A -102.2(3) . 2_435
C2A C1A Nd2 C1A 6(3) . 2_435
O2A C1A O1A Nd2 17.8(5) . .
C2A C1A O1A Nd2 -171.5(4) . .
O2A Nd2 O1A C1A -10.0(3) . .
O2A Nd2 O1A C1A 10.2(3) 3_645 .
O2A Nd2 O1A C1A 69.3(3) 2_435 .
O1A Nd2 O1A C1A -52.7(3) 3_645 .
O1A Nd2 O1A C1A 103.2(3) 2_435 .
O1SA Nd2 O1A C1A 164.2(3) 2_435 .
O1SA Nd2 O1A C1A -110.3(3) . .
O1SA Nd2 O1A C1A -161.4(3) 3_645 .
C1A Nd2 O1A C1A -21.5(3) 3_645 .
C1A Nd2 O1A C1A 81.6(3) 2_435 .
O1A C1A O2A Nd2 -18.1(5) . .
C2A C1A O2A Nd2 171.1(4) . .
O2A Nd2 O2A C1A -152.6(3) 3_645 .
O2A Nd2 O2A C1A -75.3(3) 2_435 .
O1A Nd2 O2A C1A 10.1(3) . .
O1A Nd2 O2A C1A 152.4(3) 3_645 .
O1A Nd2 O2A C1A -92.0(3) 2_435 .
O1SA Nd2 O2A C1A 3.7(3) 2_435 .
O1SA Nd2 O2A C1A 83.2(3) . .
O1SA Nd2 O2A C1A 153.2(3) 3_645 .
C1A Nd2 O2A C1A 179.6(3) 3_645 .
C1A Nd2 O2A C1A -87.4(2) 2_435 .
O2A C1A C2A C31A -55.8(6) . .
O1A C1A C2A C31A 133.6(5) . .
Nd2 C1A C2A C31A 29(3) . .
O2A C1A C2A C21A -174.8(4) . .
O1A C1A C2A C21A 14.5(7) . .
Nd2 C1A C2A C21A -90(3) . .
O2A C1A C2A C11A 63.2(5) . .
O1A C1A C2A C11A -107.4(5) . .
Nd2 C1A C2A C11A 148(2) . .
O1SA C1SA C2SA C3SA -28.3(6) . .
C1SA C2SA C3SA C4SA 38.5(6) . .
C1SA O1SA C4SA C3SA 18.0(5) . .
Nd2 O1SA C4SA C3SA -118.4(4) . .
C2SA C3SA C4SA O1SA -36.3(6) . .
C31A C2A C11A C12A 22.1(7) . .
C1A C2A C11A C12A -96.0(6) . .
C21A C2A C11A C12A 144.4(5) . .
C31A C2A C11A C16A -167.1(4) . .
C1A C2A C11A C16A 74.8(6) . .
C21A C2A C11A C16A -44.8(7) . .
C16A C11A C12A C13A 1.5(8) . .
C2A C11A C12A C13A 172.5(5) . .
C11A C12A C13A C14A 0.3(10) . .
C12A C13A C14A C15A -1.9(11) . .
C13A C14A C15A C16A 1.5(11) . .
C14A C15A C16A C11A 0.5(10) . .
C12A C11A C16A C15A -2.0(8) . .
C2A C11A C16A C15A -173.0(5) . .
C31A C2A C21A C22' -76.7(10) . .
C1A C2A C21A C22' 44.7(10) . .
C11A C2A C21A C22' 158.2(9) . .
C31A C2A C21A C26A 101.8(8) . .
C1A C2A C21A C26A -136.8(8) . .
C11A C2A C21A C26A -23.3(10) . .
C31A C2A C21A C26' 96.7(6) . .
C1A C2A C21A C26' -141.9(6) . .
C11A C2A C21A C26' -28.4(7) . .
C31A C2A C21A C22A -72.8(6) . .
C1A C2A C21A C22A 48.7(7) . .
C11A C2A C21A C22A 162.2(6) . .
C22' C21A C22A C23A -16(3) . .
C26A C21A C22A C23A 2.1(12) . .
C26' C21A C22A C23A 10.0(13) . .
C2A C21A C22A C23A 177.5(8) . .
C21A C22A C23A C24A -0.4(15) . .
C22A C23A C24A C25A -1.3(16) . .
C23A C24A C25A C26A 1.3(14) . .
C22' C21A C26A C25A 2.0(14) . .
C26' C21A C26A C25A -160(4) . .
C2A C21A C26A C25A -176.8(8) . .
C22A C21A C26A C25A -2.2(14) . .
C24A C25A C26A C21A 0.6(16) . .
C26A C21A C22' C23' -2.2(16) . .
C26' C21A C22' C23' 3.4(17) . .
C2A C21A C22' C23' 176.6(9) . .
C22A C21A C22' C23' 161(5) . .
C21A C22' C23' C24' -0.8(19) . .
C22' C23' C24' C25' -2.4(16) . .
C23' C24' C25' C26' 2.7(17) . .
C24' C25' C26' C21A 0.0(15) . .
C22' C21A C26' C25' -2.9(13) . .
C26A C21A C26' C25' 17(2) . .
C2A C21A C26' C25' -177.0(8) . .
C22A C21A C26' C25' -9.5(13) . .
C1A C2A C31A C32A -15.9(7) . .
C21A C2A C31A C32A 105.7(6) . .
C11A C2A C31A C32A -127.8(5) . .
C1A C2A C31A C36A 169.2(5) . .
C21A C2A C31A C36A -69.1(6) . .
C11A C2A C31A C36A 57.4(6) . .
C36A C31A C32A C33A -0.9(8) . .
C2A C31A C32A C33A -175.7(5) . .
C31A C32A C33A C34A 1.2(9) . .
C32A C33A C34A C35A -1.2(8) . .
C33A C34A C35A C36A 1.0(8) . .
C34A C35A C36A C31A -0.7(9) . .
C32A C31A C36A C35A 0.6(8) . .
C2A C31A C36A C35A 175.8(5) . .
O1C C1C C2C C11C -144.6(4) . .
O2C C1C C2C C11C 41.3(6) . .
Nd3 C1C C2C C11C -33(3) . .
O1C C1C C2C C21C -28.6(6) . .
O2C C1C C2C C21C 157.3(4) . .
Nd3 C1C C2C C21C 83(3) . .
O1C C1C C2C C31C 93.8(5) . .
O2C C1C C2C C31C -80.2(5) . .
Nd3 C1C C2C C31C -155(2) . .
O1SC C1SC C2SC C3SC -34.1(5) . .
O1C C1C Nd3 O2C 168.8(3) . 2_545
O2C C1C Nd3 O2C -24.5(3) . 2_545
C2C C1C Nd3 O2C 54(3) . 2_545
O1C C1C Nd3 O2C 98.5(3) . 3_655
O2C C1C Nd3 O2C -94.8(3) . 3_655
C2C C1C Nd3 O2C -17(3) . 3_655
O1C C1C Nd3 O2C -166.7(4) . .
C2C C1C Nd3 O2C 78(3) . .
O1C C1C Nd3 O1C -137.3(2) . 2_545
O2C C1C Nd3 O1C 29.4(3) . 2_545
C2C C1C Nd3 O1C 108(3) . 2_545
O1C C1C Nd3 O1C 88.8(2) . 3_655
O2C C1C Nd3 O1C -104.6(3) . 3_655
C2C C1C Nd3 O1C -26(3) . 3_655
O2C C1C Nd3 O1C 166.7(4) . .
C2C C1C Nd3 O1C -115(3) . .
O1C C1C Nd3 O1SC -67.5(3) . 3_655
O2C C1C Nd3 O1SC 99.2(3) . 3_655
C2C C1C Nd3 O1SC 177(3) . 3_655
O1C C1C Nd3 O1SC 13.9(3) . 2_545
O2C C1C Nd3 O1SC -179.4(2) . 2_545
C2C C1C Nd3 O1SC -101(3) . 2_545
O1C C1C Nd3 O1SC -74.4(6) . .
O2C C1C Nd3 O1SC 92.2(5) . .
C2C C1C Nd3 O1SC 170(2) . .
O1C C1C Nd3 C1C -163.9(3) . 2_545
O2C C1C Nd3 C1C 2.8(3) . 2_545
C2C C1C Nd3 C1C 81(3) . 2_545
O1C C1C Nd3 C1C 97.2(3) . 3_655
O2C C1C Nd3 C1C -96.13(17) . 3_655
C2C C1C Nd3 C1C -18(3) . 3_655
O2C C1C O1C Nd3 -14.0(5) . .
C2C C1C O1C Nd3 172.3(4) . .
O2C Nd3 O1C C1C -13.6(3) 2_545 .
O2C Nd3 O1C C1C -73.7(3) 3_655 .
O2C Nd3 O1C C1C 7.5(3) . .
O1C Nd3 O1C C1C 49.5(3) 2_545 .
O1C Nd3 O1C C1C -107.0(3) 3_655 .
O1SC Nd3 O1C C1C 107.1(3) 3_655 .
O1SC Nd3 O1C C1C -165.5(3) 2_545 .
O1SC Nd3 O1C C1C 152.8(3) . .
C1C Nd3 O1C C1C 19.1(3) 2_545 .
C1C Nd3 O1C C1C -87.0(3) 3_655 .
O1C C1C O2C Nd3 14.1(5) . .
C2C C1C O2C Nd3 -172.0(3) . .
O2C Nd3 O2C C1C 155.0(3) 2_545 .
O2C Nd3 O2C C1C 76.8(3) 3_655 .
O1C Nd3 O2C C1C -150.2(3) 2_545 .
O1C Nd3 O2C C1C 94.1(3) 3_655 .
O1C Nd3 O2C C1C -7.4(2) . .
O1SC Nd3 O2C C1C -78.4(3) 3_655 .
O1SC Nd3 O2C C1C 0.7(3) 2_545 .
O1SC Nd3 O2C C1C -148.7(3) . .
C1C Nd3 O2C C1C -177.1(3) 2_545 .
C1C Nd3 O2C C1C 88.07(18) 3_655 .
C2SC C1SC O1SC C4SC 17.4(5) . .
C2SC C1SC O1SC Nd3 164.9(3) . .
O2C Nd3 O1SC C4SC 114.4(3) 2_545 .
O2C Nd3 O1SC C4SC -175.8(3) 3_655 .
O2C Nd3 O1SC C4SC 60.7(4) . .
O1C Nd3 O1SC C4SC 62.3(3) 2_545 .
O1C Nd3 O1SC C4SC -169.0(3) 3_655 .
O1C Nd3 O1SC C4SC -54.6(4) . .
O1SC Nd3 O1SC C4SC -10.8(3) 3_655 .
O1SC Nd3 O1SC C4SC -94.2(3) 2_545 .
C1C Nd3 O1SC C4SC 87.7(3) 2_545 .
C1C Nd3 O1SC C4SC -3.8(7) . .
C1C Nd3 O1SC C4SC -175.5(3) 3_655 .
O2C Nd3 O1SC C1SC -28.7(3) 2_545 .
O2C Nd3 O1SC C1SC 41.1(3) 3_655 .
O2C Nd3 O1SC C1SC -82.3(4) . .
O1C Nd3 O1SC C1SC -80.7(3) 2_545 .
O1C Nd3 O1SC C1SC 47.9(3) 3_655 .
O1C Nd3 O1SC C1SC 162.4(3) . .
O1SC Nd3 O1SC C1SC -153.8(4) 3_655 .
O1SC Nd3 O1SC C1SC 122.8(4) 2_545 .
C1C Nd3 O1SC C1SC -55.4(3) 2_545 .
C1C Nd3 O1SC C1SC -146.9(5) . .
C1C Nd3 O1SC C1SC 41.5(3) 3_655 .
C1SC C2SC C3SC C4SC 37.8(5) . .
C1SC O1SC C4SC C3SC 6.8(5) . .
Nd3 O1SC C4SC C3SC -139.8(3) . .
C2SC C3SC C4SC O1SC -28.4(5) . .
C21C C2C C11C C16C -91.5(5) . .
C31C C2C C11C C16C 142.3(4) . .
C1C C2C C11C C16C 28.6(6) . .
C21C C2C C11C C12C 79.2(5) . .
C31C C2C C11C C12C -46.9(6) . .
C1C C2C C11C C12C -160.6(4) . .
C16C C11C C12C C13C -0.9(7) . .
C2C C11C C12C C13C -172.1(4) . .
C11C C12C C13C C14C 0.6(8) . .
C12C C13C C14C C15C 0.2(8) . .
C13C C14C C15C C16C -0.6(7) . .
C14C C15C C16C C11C 0.3(7) . .
C12C C11C C16C C15C 0.4(7) . .
C2C C11C C16C C15C 171.4(4) . .
C11C C2C C21C C22C 79.4(6) . .
C31C C2C C21C C22C -155.6(4) . .
C1C C2C C21C C22C -42.5(6) . .
C11C C2C C21C C26C -90.6(5) . .
C31C C2C C21C C26C 34.3(7) . .
C1C C2C C21C C26C 147.4(4) . .
C26C C21C C22C C23C 0.3(8) . .
C2C C21C C22C C23C -170.0(4) . .
C21C C22C C23C C24C -0.5(8) . .
C22C C23C C24C C25C 0.7(8) . .
C23C C24C C25C C26C -0.7(8) . .
C24C C25C C26C C21C 0.4(7) . .
C22C C21C C26C C25C -0.2(7) . .
C2C C21C C26C C25C 170.0(4) . .
C11C C2C C31C C32C -35.7(6) . .
C21C C2C C31C C32C -155.3(4) . .
C1C C2C C31C C32C 85.7(5) . .
C11C C2C C31C C36C 154.2(4) . .
C21C C2C C31C C36C 34.6(6) . .
C1C C2C C31C C36C -84.4(5) . .
C36C C31C C32C C33C -0.6(7) . .
C2C C31C C32C C33C -171.0(4) . .
C31C C32C C33C C34C 0.6(8) . .
C32C C33C C34C C35C -0.9(8) . .
C33C C34C C35C C36C 1.2(9) . .
C34C C35C C36C C31C -1.2(8) . .
C32C C31C C36C C35C 0.9(7) . .
C2C C31C C36C C35C 171.1(4) . .
